data_4085656
loop_
_publ_author_name
'Taylor, Morgan J.'
'Coakley, Emma J.'
'Coles, Martyn P.'
'Cox, Hazel'
'Fulton, J. Robin'

_publ_section_title
;
 \b-Diketiminato Organolead Complexes: Structures,207Pb NMR, and Hammett
 Correlations
;
_journal_issue 11
_journal_name_full Organometallics
_journal_page_first 2515
_journal_paper_doi 10.1021/om501223a
_journal_volume 34
_journal_year 2015
_chemical_compound_source 'synthesis as described'
_chemical_formula_moiety 'C34 H52 N2 Pb1'
_chemical_formula_sum 'C34 H52 N2 Pb'
_chemical_formula_weight 695.97
_chemical_name_systematic
;
 ?
;
_space_group_IT_number 11
_symmetry_cell_setting monoclinic
_symmetry_Int_Tables_number 11
_symmetry_space_group_name_Hall '-P 2yb'
_symmetry_space_group_name_H-M 'P 1 21/m 1'
_atom_sites_solution_hydrogens geom
_atom_sites_solution_primary direct
_atom_sites_solution_secondary difmap
_audit_conform_dict_location ftp://ftp.iucr.org/pub/cif_core.dic
_audit_conform_dict_name cif_core.dic
_audit_conform_dict_version 2.3
_audit_creation_date 2009-05-30T20:17:20-00:00
_audit_creation_method 'WinGX routine CIF_UPDATE'
_cell_angle_alpha 90
_cell_angle_beta 109.596(1)
_cell_angle_gamma 90
_cell_formula_units_Z 2
_cell_length_a 9.0355(1)
_cell_length_b 20.4803(2)
_cell_length_c 9.7186(2)
_cell_measurement_reflns_used 18631
_cell_measurement_temperature 173(2)
_cell_measurement_theta_max 27.485
_cell_measurement_theta_min 3.395
_cell_measurement_wavelength 0.71073
_cell_volume 1694.26(4)
_computing_cell_refinement 'HKL Scalepack (Otwinowski & Minor 1997)'
_computing_data_collection 'Collect (Nonius BV, 1997-2000)'
_computing_data_reduction 'HKL Denzo and Scalepack (Otwinowski & Minor 1997)'
_computing_molecular_graphics 'Ortep-3 for Windows (Farrugia, 1997)'
_computing_publication_material 'WinGX publication routines (Farrugia, 1999)'
_computing_structure_refinement 'SHELXL-97 (Sheldrick, 1997)'
_computing_structure_solution 'SHELXS-97 (Sheldrick, 1997)'
_diffrn_ambient_temperature 173(2)
_diffrn_detector 'CCD plate'
_diffrn_detector_area_resol_mean 9
_diffrn_measured_fraction_theta_full 0.992
_diffrn_measured_fraction_theta_max 0.992
_diffrn_measurement_device '95mm CCD camera on \k-goniostat'
_diffrn_measurement_device_type KappaCCD
_diffrn_measurement_method 'CCD rotation images, thick slices'
_diffrn_orient_matrix_type 'by Nonius Collect from scalepack cell'
_diffrn_orient_matrix_UB_11 -0.10933
_diffrn_orient_matrix_UB_12 0.60018E-2
_diffrn_orient_matrix_UB_13 -0.695563E-1
_diffrn_orient_matrix_UB_21 -0.429569E-1
_diffrn_orient_matrix_UB_22 -0.134368E-1
_diffrn_orient_matrix_UB_23 0.780938E-1
_diffrn_orient_matrix_UB_31 0.16963E-2
_diffrn_orient_matrix_UB_32 0.465569E-1
_diffrn_orient_matrix_UB_33 0.315054E-1
_diffrn_radiation_monochromator graphite
_diffrn_radiation_probe x-ray
_diffrn_radiation_type MoK\a
_diffrn_radiation_wavelength 0.7107
_diffrn_reflns_av_R_equivalents 0.0431
_diffrn_reflns_av_unetI/netI 0.0201
_diffrn_reflns_limit_h_max 11
_diffrn_reflns_limit_h_min -11
_diffrn_reflns_limit_k_max 26
_diffrn_reflns_limit_k_min -26
_diffrn_reflns_limit_l_max 12
_diffrn_reflns_limit_l_min -12
_diffrn_reflns_number 26274
_diffrn_reflns_theta_full 27.49
_diffrn_reflns_theta_max 27.49
_diffrn_reflns_theta_min 3.72
_diffrn_source 'Enraf Nonius FR590'
_exptl_absorpt_coefficient_mu 5.001
_exptl_absorpt_correction_T_max 0.446
_exptl_absorpt_correction_T_min 0.3867
_exptl_absorpt_correction_type multi-scan
_exptl_absorpt_process_details
;
        [c.f. r.h. blessing, acta cryst. (1995), a51, 33-38]
;
_exptl_crystal_colour orange
_exptl_crystal_density_diffrn 1.364
_exptl_crystal_density_method 'not measured'
_exptl_crystal_description block
_exptl_crystal_F_000 704
_exptl_crystal_size_max 0.2
_exptl_crystal_size_mid 0.18
_exptl_crystal_size_min 0.14
_refine_diff_density_max 0.473
_refine_diff_density_min -1.274
_refine_diff_density_rms 0.07
_refine_ls_extinction_method none
_refine_ls_goodness_of_fit_ref 1.013
_refine_ls_hydrogen_treatment constr
_refine_ls_matrix_type full
_refine_ls_number_parameters 194
_refine_ls_number_reflns 3960
_refine_ls_number_restraints 0
_refine_ls_restrained_S_all 1.013
_refine_ls_R_factor_all 0.019
_refine_ls_R_factor_gt 0.0172
_refine_ls_shift/su_max 0.001
_refine_ls_shift/su_mean 0
_refine_ls_structure_factor_coef Fsqd
_refine_ls_weighting_details 'calc w=1/[\s^2^(Fo^2^)+(0.0247P)^2^+0.9508P] where P=(Fo^2^+2Fc^2^)/3'
_refine_ls_weighting_scheme calc
_refine_ls_wR_factor_gt 0.0424
_refine_ls_wR_factor_ref 0.0434
_reflns_number_gt 3780
_reflns_number_total 3960
_reflns_threshold_expression >2sigma(I)
_cod_data_source_file om501223a_si_002.cif
_cod_data_source_block Compound7-may1009
_cod_depositor_comments 'Adding full bibliography for 4085653--4085657.cif.'
_cod_original_sg_symbol_H-M 'P 21/m'
_cod_database_code 4085656

loop_
_symmetry_equiv_pos_as_xyz
'x, y, z'
'-x, y+1/2, -z'
'-x, -y, -z'
'x, -y-1/2, z'

loop_
_atom_site_label
_atom_site_type_symbol
_atom_site_fract_x
_atom_site_fract_y
_atom_site_fract_z
_atom_site_U_iso_or_equiv
_atom_site_adp_type
_atom_site_occupancy
_atom_site_symmetry_multiplicity
_atom_site_calc_flag
_atom_site_refinement_flags
Pb Pb 0.215614(11) 0.25 0.313835(10) 0.02190(4) Uani 1 2 d S
N1 N 0.15058(18) 0.32277(7) 0.11868(17) 0.0199(3) Uani 1 1 d .
C1 C 0.0232(2) 0.31217(9) 0.0041(2) 0.0217(4) Uani 1 1 d .
C2 C -0.0427(3) 0.25 -0.0387(3) 0.0238(5) Uani 1 2 d S
H2 H -0.1468 0.25 -0.1064 0.029 Uiso 1 2 calc SR
C3 C -0.0600(3) 0.36890(10) -0.0901(2) 0.0300(4) Uani 1 1 d .
H3A H -0.1539 0.3803 -0.0662 0.045 Uiso 1 1 calc R
H3B H -0.0907 0.3565 -0.1933 0.045 Uiso 1 1 calc R
H3C H 0.0108 0.4066 -0.0717 0.045 Uiso 1 1 calc R
C4 C 0.2240(2) 0.38533(9) 0.1515(2) 0.0217(4) Uani 1 1 d .
C5 C 0.1767(2) 0.42962(10) 0.2386(2) 0.0259(4) Uani 1 1 d .
C6 C 0.2626(3) 0.48728(11) 0.2814(3) 0.0346(5) Uani 1 1 d .
H6 H 0.2329 0.5175 0.3415 0.042 Uiso 1 1 calc R
C7 C 0.3897(3) 0.50109(11) 0.2382(3) 0.0398(5) Uani 1 1 d .
H7 H 0.4461 0.5407 0.2679 0.048 Uiso 1 1 calc R
C8 C 0.4352(3) 0.45726(11) 0.1514(3) 0.0352(5) Uani 1 1 d .
H8 H 0.5224 0.4673 0.1214 0.042 Uiso 1 1 calc R
C9 C 0.3549(2) 0.39846(10) 0.1071(2) 0.0257(4) Uani 1 1 d .
C10 C 0.0362(3) 0.41674(10) 0.2877(3) 0.0320(5) Uani 1 1 d .
H10 H -0.0126 0.3745 0.2437 0.038 Uiso 1 1 calc R
C11 C 0.0860(4) 0.41052(14) 0.4535(3) 0.0478(6) Uani 1 1 d .
H11A H -0.0067 0.402 0.4817 0.072 Uiso 1 1 calc R
H11B H 0.1361 0.4512 0.499 0.072 Uiso 1 1 calc R
H11C H 0.1605 0.3743 0.4863 0.072 Uiso 1 1 calc R
C12 C -0.0877(3) 0.47081(12) 0.2336(3) 0.0428(6) Uani 1 1 d .
H12A H -0.1773 0.4613 0.2659 0.064 Uiso 1 1 calc R
H12B H -0.1234 0.4727 0.1267 0.064 Uiso 1 1 calc R
H12C H -0.0415 0.5129 0.2738 0.064 Uiso 1 1 calc R
C13 C 0.4052(3) 0.35033(11) 0.0125(3) 0.0308(4) Uani 1 1 d .
H13 H 0.3741 0.3058 0.0347 0.037 Uiso 1 1 calc R
C14 C 0.5825(3) 0.34951(14) 0.0438(3) 0.0461(6) Uani 1 1 d .
H14A H 0.6079 0.3175 -0.0199 0.069 Uiso 1 1 calc R
H14B H 0.6361 0.3375 0.1461 0.069 Uiso 1 1 calc R
H14C H 0.6174 0.3929 0.0253 0.069 Uiso 1 1 calc R
C15 C 0.3199(3) 0.36311(15) -0.1496(3) 0.0464(6) Uani 1 1 d .
H15A H 0.3542 0.3312 -0.2078 0.07 Uiso 1 1 calc R
H15B H 0.3443 0.4073 -0.1742 0.07 Uiso 1 1 calc R
H15C H 0.2063 0.359 -0.1708 0.07 Uiso 1 1 calc R
C16 C 0.4776(4) 0.2401(4) 0.3449(4) 0.0226(17) Uani 0.5 1 d P
H16A H 0.4919 0.1998 0.2947 0.027 Uiso 0.5 1 calc PR
H16B H 0.5076 0.2773 0.2946 0.027 Uiso 0.5 1 calc PR
C17 C 0.5889(5) 0.2379(6) 0.4964(5) 0.042(3) Uani 0.5 1 d P
C18 C 0.5550(7) 0.2781(5) 0.6125(7) 0.087(4) Uani 0.5 1 d P
H18A H 0.6424 0.2739 0.7047 0.13 Uiso 0.5 1 calc PR
H18B H 0.4581 0.2624 0.6256 0.13 Uiso 0.5 1 calc PR
H18C H 0.5424 0.324 0.5825 0.13 Uiso 0.5 1 calc PR
C19 C 0.7598(5) 0.2410(11) 0.5061(5) 0.044(4) Uani 0.5 1 d P
H19A H 0.8271 0.2394 0.6088 0.065 Uiso 0.5 1 calc PR
H19B H 0.7789 0.2818 0.4622 0.065 Uiso 0.5 1 calc PR
H19C H 0.7838 0.2039 0.4536 0.065 Uiso 0.5 1 calc PR
C20 C 0.5675(8) 0.1653(4) 0.5225(9) 0.074(2) Uani 0.5 1 d P
H20A H 0.5886 0.1394 0.4464 0.112 Uiso 0.5 1 calc PR
H20B H 0.4595 0.1575 0.5195 0.112 Uiso 0.5 1 calc PR
H20C H 0.6408 0.1526 0.6184 0.112 Uiso 0.5 1 calc PR

loop_
_atom_site_aniso_label
_atom_site_aniso_U_11
_atom_site_aniso_U_22
_atom_site_aniso_U_33
_atom_site_aniso_U_23
_atom_site_aniso_U_13
_atom_site_aniso_U_12
Pb 0.02571(6) 0.02040(6) 0.01765(6) 0 0.00469(4) 0
N1 0.0197(7) 0.0172(7) 0.0224(8) 0.0004(6) 0.0065(6) 0.0008(6)
C1 0.0191(9) 0.0233(9) 0.0224(9) 0.0023(7) 0.0066(7) 0.0033(7)
C2 0.0179(12) 0.0260(14) 0.0231(13) 0 0.0012(10) 0
C3 0.0282(10) 0.0252(10) 0.0316(11) 0.0063(8) 0.0033(9) 0.0043(8)
C4 0.0205(9) 0.0191(9) 0.0226(9) 0.0018(7) 0.0034(7) 0.0005(7)
C5 0.0269(10) 0.0212(9) 0.0283(10) -0.0005(8) 0.0077(8) 0.0005(8)
C6 0.0373(12) 0.0227(10) 0.0433(13) -0.0072(9) 0.0128(10) -0.0021(9)
C7 0.0382(12) 0.0246(11) 0.0547(15) -0.0052(10) 0.0130(11) -0.0104(9)
C8 0.0288(11) 0.0276(11) 0.0512(14) 0.0033(10) 0.0159(10) -0.0056(9)
C9 0.0235(9) 0.0237(10) 0.0307(10) 0.0040(8) 0.0102(8) 0.0004(7)
C10 0.0356(11) 0.0243(10) 0.0410(12) -0.0074(9) 0.0192(10) -0.0011(8)
C11 0.0667(18) 0.0429(14) 0.0445(15) -0.0039(11) 0.0327(14) 0.0017(13)
C12 0.0360(12) 0.0347(13) 0.0620(17) -0.0067(11) 0.0220(12) 0.0049(10)
C13 0.0307(11) 0.0261(10) 0.0417(12) 0.0016(9) 0.0203(10) -0.0005(8)
C14 0.0351(13) 0.0461(14) 0.0660(18) 0.0007(13) 0.0285(13) 0.0024(11)
C15 0.0471(15) 0.0568(16) 0.0421(14) -0.0043(12) 0.0238(12) 0.0021(12)
C16 0.0230(15) 0.011(5) 0.0274(16) -0.0027(15) -0.0001(12) 0.0036(15)
C17 0.0257(18) 0.065(10) 0.0268(18) 0.000(2) -0.0007(15) 0.002(2)
C18 0.036(3) 0.170(11) 0.041(3) -0.036(4) -0.004(2) 0.010(4)
C19 0.0279(18) 0.050(12) 0.044(2) -0.002(3) 0.0005(16) 0.003(3)
C20 0.052(4) 0.069(4) 0.083(5) 0.043(4) -0.001(3) 0.006(3)

loop_
_atom_type_symbol
_atom_type_description
_atom_type_scat_dispersion_real
_atom_type_scat_dispersion_imag
_atom_type_scat_source
C C 0.0033 0.0016 'International Tables Vol C Tables 4.2.6.8 and 6.1.1.4'
H H 0 0 'International Tables Vol C Tables 4.2.6.8 and 6.1.1.4'
N N 0.0061 0.0033 'International Tables Vol C Tables 4.2.6.8 and 6.1.1.4'
Pb Pb -3.3944 10.1111 'International Tables Vol C Tables 4.2.6.8 and 6.1.1.4'

loop_
_geom_angle_atom_site_label_1
_geom_angle_atom_site_label_2
_geom_angle_atom_site_label_3
_geom_angle
_geom_angle_site_symmetry_1
_geom_angle_site_symmetry_3
C16 Pb N1 97.54(14) 4_565 4_565
C16 Pb N1 91.04(14) . 4_565
C16 Pb N1 91.04(14) 4_565 .
C16 Pb N1 97.54(15) . .
N1 Pb N1 79.64(8) 4_565 .
C1 N1 C4 122.86(16) . .
C1 N1 Pb 119.41(12) . .
C4 N1 Pb 114.89(12) . .
N1 C1 C2 123.99(18) . .
N1 C1 C3 119.87(17) . .
C2 C1 C3 116.14(18) . .
C1 C2 C1 129.5(2) . 4_565
C1 C2 H2 115.3 . .
C1 C2 H2 115.3 4_565 .
C1 C3 H3A 109.5 . .
C1 C3 H3B 109.5 . .
H3A C3 H3B 109.5 . .
C1 C3 H3C 109.5 . .
H3A C3 H3C 109.5 . .
H3B C3 H3C 109.5 . .
C5 C4 C9 121.13(18) . .
C5 C4 N1 120.15(17) . .
C9 C4 N1 118.40(17) . .
C6 C5 C4 118.3(2) . .
C6 C5 C10 119.49(19) . .
C4 C5 C10 122.18(18) . .
C7 C6 C5 121.3(2) . .
C7 C6 H6 119.4 . .
C5 C6 H6 119.4 . .
C6 C7 C8 120.0(2) . .
C6 C7 H7 120 . .
C8 C7 H7 120 . .
C7 C8 C9 121.1(2) . .
C7 C8 H8 119.5 . .
C9 C8 H8 119.5 . .
C8 C9 C4 118.11(19) . .
C8 C9 C13 121.09(19) . .
C4 C9 C13 120.80(18) . .
C5 C10 C11 111.4(2) . .
C5 C10 C12 110.91(19) . .
C11 C10 C12 110.1(2) . .
C5 C10 H10 108.1 . .
C11 C10 H10 108.1 . .
C12 C10 H10 108.1 . .
C10 C11 H11A 109.5 . .
C10 C11 H11B 109.5 . .
H11A C11 H11B 109.5 . .
C10 C11 H11C 109.5 . .
H11A C11 H11C 109.5 . .
H11B C11 H11C 109.5 . .
C10 C12 H12A 109.5 . .
C10 C12 H12B 109.5 . .
H12A C12 H12B 109.5 . .
C10 C12 H12C 109.5 . .
H12A C12 H12C 109.5 . .
H12B C12 H12C 109.5 . .
C9 C13 C15 111.33(19) . .
C9 C13 C14 113.2(2) . .
C15 C13 C14 109.9(2) . .
C9 C13 H13 107.4 . .
C15 C13 H13 107.4 . .
C14 C13 H13 107.4 . .
C13 C14 H14A 109.5 . .
C13 C14 H14B 109.5 . .
H14A C14 H14B 109.5 . .
C13 C14 H14C 109.5 . .
H14A C14 H14C 109.5 . .
H14B C14 H14C 109.5 . .
C13 C15 H15A 109.5 . .
C13 C15 H15B 109.5 . .
H15A C15 H15B 109.5 . .
C13 C15 H15C 109.5 . .
H15A C15 H15C 109.5 . .
H15B C15 H15C 109.5 . .
C17 C16 Pb 117.4(3) . .
C17 C16 H16A 107.9 . .
Pb C16 H16A 107.9 . .
C17 C16 H16B 107.9 . .
Pb C16 H16B 107.9 . .
H16A C16 H16B 107.2 . .
C16 C17 C18 119.1(6) . .
C16 C17 C19 113.5(4) . .
C18 C17 C19 112.8(8) . .
C16 C17 C20 96.5(6) . .
C18 C17 C20 109.7(7) . .
C19 C17 C20 102.3(11) . .
C17 C18 H18A 109.5 . .
C17 C18 H18B 109.5 . .
H18A C18 H18B 109.5 . .
C17 C18 H18C 109.5 . .
H18A C18 H18C 109.5 . .
H18B C18 H18C 109.5 . .
C17 C19 H19A 109.5 . .
C17 C19 H19B 109.5 . .
H19A C19 H19B 109.5 . .
C17 C19 H19C 109.5 . .
H19A C19 H19C 109.5 . .
H19B C19 H19C 109.5 . .
C17 C20 H20A 109.5 . .
C17 C20 H20B 109.5 . .
H20A C20 H20B 109.5 . .
C17 C20 H20C 109.5 . .
H20A C20 H20C 109.5 . .
H20B C20 H20C 109.5 . .

loop_
_geom_bond_atom_site_label_1
_geom_bond_atom_site_label_2
_geom_bond_distance
_geom_bond_site_symmetry_2
Pb C16 2.293(4) 4_565
Pb C16 2.293(4) .
Pb N1 2.3273(16) 4_565
Pb N1 2.3273(16) .
N1 C1 1.324(2) .
N1 C4 1.429(2) .
C1 C2 1.408(2) .
C1 C3 1.514(3) .
C2 C1 1.408(2) 4_565
C2 H2 0.95 .
C3 H3A 0.98 .
C3 H3B 0.98 .
C3 H3C 0.98 .
C4 C5 1.402(3) .
C4 C9 1.414(3) .
C5 C6 1.398(3) .
C5 C10 1.521(3) .
C6 C7 1.378(3) .
C6 H6 0.95 .
C7 C8 1.385(4) .
C7 H7 0.95 .
C8 C9 1.397(3) .
C8 H8 0.95 .
C9 C13 1.518(3) .
C10 C11 1.526(3) .
C10 C12 1.537(3) .
C10 H10 1 .
C11 H11A 0.98 .
C11 H11B 0.98 .
C11 H11C 0.98 .
C12 H12A 0.98 .
C12 H12B 0.98 .
C12 H12C 0.98 .
C13 C15 1.526(4) .
C13 C14 1.528(3) .
C13 H13 1 .
C14 H14A 0.98 .
C14 H14B 0.98 .
C14 H14C 0.98 .
C15 H15A 0.98 .
C15 H15B 0.98 .
C15 H15C 0.98 .
C16 C17 1.479(5) .
C16 H16A 0.99 .
C16 H16B 0.99 .
C17 C18 1.509(10) .
C17 C19 1.517(6) .
C17 C20 1.531(13) .
C18 H18A 0.98 .
C18 H18B 0.98 .
C18 H18C 0.98 .
C19 H19A 0.98 .
C19 H19B 0.98 .
C19 H19C 0.98 .
C20 H20A 0.98 .
C20 H20B 0.98 .
C20 H20C 0.98 .
